data_7200812
loop_
_publ_author_name
'Hao, Hong-Qing'
'Liu, Wen-Ting'
'Tan, Wei'
'Lin, Zhuo-Jia'
'Tong, Ming-Liang'

_publ_section_title
;
 Spontaneous resolution of chiral metal mandelates by stereochemical
 control
;
_journal_issue 6
_journal_name_full CrystEngComm
_journal_page_first 967
_journal_paper_doi 10.1039/b822506k
_journal_volume 11
_journal_year 2009
_chemical_formula_sum 'C29 H28 Cu N2 O6'
_chemical_formula_weight 564.07
_chemical_name_systematic
;
?
;
_space_group_IT_number 33
_symmetry_cell_setting orthorhombic
_symmetry_space_group_name_Hall 'P 2c -2n'
_symmetry_space_group_name_H-M 'P n a 21'
_atom_sites_solution_hydrogens geom
_atom_sites_solution_primary direct
_atom_sites_solution_secondary difmap
_audit_creation_method SHELXL-97
_cell_angle_alpha 90.00
_cell_angle_beta 90.00
_cell_angle_gamma 90.00
_cell_formula_units_Z 4
_cell_length_a 11.1531(4)
_cell_length_b 9.9944(3)
_cell_length_c 24.0449(7)
_cell_measurement_reflns_used 2750
_cell_measurement_temperature 150(2)
_cell_measurement_theta_max 62.38
_cell_measurement_theta_min 6.22
_cell_volume 2680.25(15)
_computing_cell_refinement
;
CrysAlis RED, Oxford Diffraction Ltd.,
Version 1.171.31.7 (release 18-10-2006 CrysAlis171 .NET)
(compiled Oct 18 2006,16:28:17)
;
_computing_data_collection
;
CrysAlis CCD, Oxford Diffraction Ltd.,
Version 1.171.31.7 (release 18-10-2006 CrysAlis171 .NET)
(compiled Oct 18 2006,16:28:17)
;
_computing_data_reduction
;
CrysAlis RED, Oxford Diffraction Ltd.,
Version 1.171.31.7 (release 18-10-2006 CrysAlis171 .NET)
(compiled Oct 18 2006,16:28:17)
;
_computing_structure_refinement 'SHELXL-97 (Sheldrick, 1997)'
_computing_structure_solution 'SHELXS-97 (Sheldrick, 1990)'
_diffrn_ambient_temperature 150(2)
_diffrn_measured_fraction_theta_full 0.938
_diffrn_measured_fraction_theta_max 0.938
_diffrn_measurement_device_type 'Gemini S Ultra'
_diffrn_measurement_method '\w and \p scan'
_diffrn_radiation_monochromator mirror
_diffrn_radiation_source 'Ultra (Cu) X-ray Source'
_diffrn_radiation_type CuK\a
_diffrn_radiation_wavelength 1.54178
_diffrn_reflns_av_R_equivalents 0.0433
_diffrn_reflns_av_sigmaI/netI 0.0649
_diffrn_reflns_limit_h_max 11
_diffrn_reflns_limit_h_min -12
_diffrn_reflns_limit_k_max 9
_diffrn_reflns_limit_k_min -11
_diffrn_reflns_limit_l_max 27
_diffrn_reflns_limit_l_min -22
_diffrn_reflns_number 4556
_diffrn_reflns_theta_full 62.38
_diffrn_reflns_theta_max 62.38
_diffrn_reflns_theta_min 6.22
_exptl_absorpt_coefficient_mu 1.532
_exptl_absorpt_correction_T_max 0.7807
_exptl_absorpt_correction_T_min 0.6650
_exptl_absorpt_correction_type multi-scan
_exptl_absorpt_process_details
;
CrysAlis RED, Oxford Diffraction Ltd.,
Version 1.171.32.29 (release 10-06-2008 CrysAlis171 .NET)
(compiled Jun 10 2008,16:49:55)
Empirical absorption correction using spherical harmonics,
implemented in SCALE3 ABSPACK scaling algorithm.
;
_exptl_crystal_colour blue
_exptl_crystal_density_diffrn 1.398
_exptl_crystal_density_method 'not measured'
_exptl_crystal_description block
_exptl_crystal_F_000 1172
_exptl_crystal_size_max 0.29
_exptl_crystal_size_mid 0.25
_exptl_crystal_size_min 0.17
_refine_diff_density_max 0.714
_refine_diff_density_min -0.619
_refine_diff_density_rms 0.076
_refine_ls_abs_structure_details 'Flack H D (1983), Acta Cryst. A39, 876-881'
_refine_ls_abs_structure_Flack 0.18(7)
_refine_ls_extinction_method none
_refine_ls_goodness_of_fit_ref 0.991
_refine_ls_hydrogen_treatment constr
_refine_ls_matrix_type full
_refine_ls_number_parameters 343
_refine_ls_number_reflns 2750
_refine_ls_number_restraints 3
_refine_ls_restrained_S_all 0.990
_refine_ls_R_factor_all 0.0738
_refine_ls_R_factor_gt 0.0537
_refine_ls_shift/su_max 0.000
_refine_ls_shift/su_mean 0.000
_refine_ls_structure_factor_coef Fsqd
_refine_ls_weighting_details 'calc w=1/[\s^2^(Fo^2^)+(0.0828P)^2^+0.0000P] where P=(Fo^2^+2Fc^2^)/3'
_refine_ls_weighting_scheme calc
_refine_ls_wR_factor_gt 0.1290
_refine_ls_wR_factor_ref 0.1369
_reflns_number_gt 2054
_reflns_number_total 2750
_reflns_threshold_expression >2sigma(I)
_cod_data_source_file b822506k.txt
_cod_data_source_block complex3
_cod_original_sg_symbol_H-M Pna2(1)
_cod_database_code 7200812

loop_
_symmetry_equiv_pos_as_xyz
'x, y, z'
'-x, -y, z+1/2'
'-x+1/2, y+1/2, z+1/2'
'x+1/2, -y+1/2, z'

loop_
_atom_site_label
_atom_site_type_symbol
_atom_site_fract_x
_atom_site_fract_y
_atom_site_fract_z
_atom_site_U_iso_or_equiv
_atom_site_adp_type
_atom_site_occupancy
_atom_site_symmetry_multiplicity
_atom_site_calc_flag
_atom_site_refinement_flags
_atom_site_disorder_assembly
_atom_site_disorder_group
Cu1 Cu -0.68284(8) -0.50085(10) -0.21244(6) 0.0285(3) Uani 1 1 d . . .
O1 O -0.5449(4) -0.6466(4) -0.1736(2) 0.0305(11) Uani 1 1 d D . .
H1O H -0.5464 -0.7219 -0.1900 0.037 Uiso 1 1 d RD . .
O2 O -0.5384(4) -0.3916(4) -0.2066(2) 0.0284(10) Uani 1 1 d . . .
O3 O -0.3386(4) -0.3843(4) -0.2013(2) 0.0378(14) Uani 1 1 d . . .
O4 O -0.8215(4) -0.3523(4) -0.2485(2) 0.0321(11) Uani 1 1 d D . .
H4O H -0.8174 -0.2781 -0.2314 0.038 Uiso 1 1 d RD . .
O5 O -0.8289(4) -0.6106(4) -0.2177(3) 0.0321(11) Uani 1 1 d . . .
O6 O -1.0270(4) -0.6102(4) -0.2133(3) 0.0368(11) Uani 1 1 d . . .
N1 N -0.7341(6) -0.4447(5) -0.1348(3) 0.0316(14) Uani 1 1 d . . .
N2 N -0.8696(6) -0.0614(6) 0.2109(3) 0.0332(15) Uani 1 1 d . . .
C1 C -0.3658(7) -0.5959(6) -0.1197(3) 0.0335(18) Uani 1 1 d . . .
C2 C -0.4322(7) -0.6156(8) -0.0709(3) 0.039(2) Uani 1 1 d . . .
H2 H -0.5169 -0.6248 -0.0729 0.047 Uiso 1 1 calc R . .
C3 C -0.3757(9) -0.6217(9) -0.0205(4) 0.057(2) Uani 1 1 d . . .
H3 H -0.4218 -0.6332 0.0124 0.068 Uiso 1 1 calc R . .
C4 C -0.2502(10) -0.6111(9) -0.0168(4) 0.061(3) Uani 1 1 d . . .
H4 H -0.2112 -0.6145 0.0183 0.074 Uiso 1 1 calc R . .
C5 C -0.1849(8) -0.5955(9) -0.0649(5) 0.055(3) Uani 1 1 d . . .
H5 H -0.1000 -0.5897 -0.0631 0.066 Uiso 1 1 calc R . .
C6 C -0.2417(7) -0.5884(7) -0.1155(4) 0.043(2) Uani 1 1 d . . .
H6 H -0.1951 -0.5782 -0.1483 0.051 Uiso 1 1 calc R . .
C7 C -0.4277(6) -0.5901(7) -0.1757(3) 0.0310(17) Uani 1 1 d . . .
H7 H -0.3789 -0.6420 -0.2031 0.037 Uiso 1 1 calc R . .
C8 C -0.4358(6) -0.4432(7) -0.1958(3) 0.0279(17) Uani 1 1 d . . .
C9 C -1.0077(6) -0.3953(6) -0.2963(3) 0.0292(16) Uani 1 1 d . . .
C10 C -1.1327(6) -0.4057(6) -0.2955(3) 0.0329(17) Uani 1 1 d . . .
H10 H -1.1726 -0.4229 -0.2613 0.039 Uiso 1 1 calc R . .
C11 C -1.1979(8) -0.3917(8) -0.3428(4) 0.043(2) Uani 1 1 d . . .
H11 H -1.2829 -0.3982 -0.3416 0.051 Uiso 1 1 calc R . .
C12 C -1.1410(9) -0.3682(8) -0.3921(4) 0.052(2) Uani 1 1 d . . .
H12 H -1.1870 -0.3564 -0.4250 0.062 Uiso 1 1 calc R . .
C13 C -1.0191(7) -0.3612(8) -0.3948(3) 0.042(2) Uani 1 1 d . . .
H13 H -0.9802 -0.3473 -0.4295 0.050 Uiso 1 1 calc R . .
C14 C -0.9524(7) -0.3748(7) -0.3465(4) 0.0378(18) Uani 1 1 d . . .
H14 H -0.8675 -0.3698 -0.3482 0.045 Uiso 1 1 calc R . .
C15 C -0.9377(6) -0.4068(6) -0.2430(3) 0.0276(16) Uani 1 1 d . . .
H15 H -0.9809 -0.3542 -0.2139 0.033 Uiso 1 1 calc R . .
C16 C -0.9305(6) -0.5581(6) -0.2225(3) 0.0311(18) Uani 1 1 d . . .
C17 C -0.7303(7) -0.3160(7) -0.1181(3) 0.0347(18) Uani 1 1 d . . .
H17 H -0.6920 -0.2522 -0.1415 0.042 Uiso 1 1 calc R . .
C18 C -0.7796(7) -0.2731(7) -0.0690(3) 0.0402(19) Uani 1 1 d . . .
H18 H -0.7761 -0.1809 -0.0596 0.048 Uiso 1 1 calc R . .
C19 C -0.8344(7) -0.3623(7) -0.0326(3) 0.0353(18) Uani 1 1 d . . .
C20 C -0.8330(7) -0.4975(8) -0.0493(4) 0.0429(19) Uani 1 1 d . . .
H20 H -0.8659 -0.5644 -0.0257 0.052 Uiso 1 1 calc R . .
C21 C -0.7847(7) -0.5318(8) -0.0989(3) 0.0377(19) Uani 1 1 d . . .
H21 H -0.7865 -0.6236 -0.1092 0.045 Uiso 1 1 calc R . .
C22 C -0.8919(8) -0.3203(9) 0.0208(4) 0.050(2) Uani 1 1 d . . .
H22A H -0.9202 -0.4013 0.0405 0.060 Uiso 1 1 calc R . .
H22B H -0.8303 -0.2773 0.0444 0.060 Uiso 1 1 calc R . .
C23 C -0.9941(9) -0.2269(10) 0.0146(4) 0.055(2) Uani 1 1 d . . .
H23A H -1.0487 -0.2616 -0.0145 0.066 Uiso 1 1 calc R . .
H23B H -0.9635 -0.1391 0.0019 0.066 Uiso 1 1 calc R . .
C24 C -1.0650(8) -0.2069(11) 0.0681(4) 0.056(2) Uani 1 1 d . . .
H24A H -1.1307 -0.1427 0.0606 0.068 Uiso 1 1 calc R . .
H24B H -1.1022 -0.2933 0.0785 0.068 Uiso 1 1 calc R . .
C25 C -0.9928(7) -0.1560(8) 0.1174(3) 0.0404(19) Uani 1 1 d . . .
C26 C -0.9806(7) -0.0199(8) 0.1281(3) 0.041(2) Uani 1 1 d . . .
H26 H -1.0128 0.0431 0.1026 0.049 Uiso 1 1 calc R . .
C27 C -0.9231(7) 0.0244(7) 0.1747(3) 0.0345(17) Uani 1 1 d . . .
H27 H -0.9204 0.1178 0.1820 0.041 Uiso 1 1 calc R . .
C28 C -0.8756(7) -0.1933(7) 0.1986(3) 0.0352(18) Uani 1 1 d . . .
H28 H -0.8364 -0.2548 0.2227 0.042 Uiso 1 1 calc R . .
C29 C -0.9351(7) -0.2424(8) 0.1534(3) 0.0424(19) Uani 1 1 d . . .
H29 H -0.9368 -0.3361 0.1467 0.051 Uiso 1 1 calc R . .

loop_
_atom_site_aniso_label
_atom_site_aniso_U_11
_atom_site_aniso_U_22
_atom_site_aniso_U_33
_atom_site_aniso_U_23
_atom_site_aniso_U_13
_atom_site_aniso_U_12
Cu1 0.0286(4) 0.0174(4) 0.0393(5) -0.0017(4) 0.0005(5) -0.0007(3)
O1 0.030(3) 0.011(2) 0.050(3) 0.000(2) 0.003(2) -0.0007(18)
O2 0.024(2) 0.0147(19) 0.047(3) 0.000(2) 0.003(3) -0.0020(16)
O3 0.038(3) 0.016(2) 0.059(4) 0.005(2) 0.001(3) -0.0029(18)
O4 0.033(3) 0.014(2) 0.049(3) 0.000(2) -0.001(2) 0.000(2)
O5 0.031(2) 0.0139(19) 0.052(3) 0.004(2) -0.006(3) 0.0021(17)
O6 0.026(2) 0.018(2) 0.066(3) 0.008(3) 0.003(3) -0.0039(18)
N1 0.037(4) 0.017(3) 0.041(4) -0.005(3) 0.001(3) -0.004(2)
N2 0.040(4) 0.022(3) 0.038(4) -0.001(3) -0.003(3) 0.003(3)
C1 0.044(4) 0.007(3) 0.050(5) 0.004(3) -0.002(4) 0.004(3)
C2 0.042(5) 0.030(4) 0.047(5) 0.007(4) -0.004(4) 0.008(3)
C3 0.078(7) 0.050(5) 0.042(5) 0.005(4) 0.005(5) 0.006(5)
C4 0.087(8) 0.050(5) 0.048(6) 0.001(4) -0.027(6) 0.008(5)
C5 0.051(6) 0.031(5) 0.084(8) 0.008(5) -0.030(6) 0.005(4)
C6 0.028(4) 0.023(4) 0.077(7) 0.009(4) -0.002(4) 0.004(3)
C7 0.020(3) 0.024(4) 0.049(5) -0.004(3) 0.008(4) 0.005(3)
C8 0.026(4) 0.023(3) 0.035(4) -0.001(3) 0.003(3) -0.008(3)
C9 0.035(4) 0.011(3) 0.041(4) -0.004(3) 0.004(4) 0.003(3)
C10 0.035(4) 0.019(4) 0.045(4) 0.000(3) -0.003(4) 0.004(3)
C11 0.039(5) 0.034(4) 0.056(6) -0.003(4) -0.012(5) -0.002(4)
C12 0.076(7) 0.034(4) 0.047(5) -0.002(4) -0.023(5) 0.006(4)
C13 0.045(5) 0.040(5) 0.041(5) -0.001(3) 0.003(4) 0.000(4)
C14 0.038(4) 0.024(4) 0.052(5) -0.006(3) 0.006(4) -0.005(3)
C15 0.035(4) 0.005(3) 0.043(4) 0.003(3) 0.001(4) -0.009(3)
C16 0.043(5) 0.011(3) 0.039(5) 0.009(3) -0.002(4) 0.008(3)
C17 0.038(4) 0.025(4) 0.041(5) 0.003(3) 0.003(4) -0.002(3)
C18 0.053(5) 0.024(4) 0.043(5) -0.008(3) -0.003(4) 0.005(3)
C19 0.039(4) 0.031(4) 0.036(4) 0.003(3) 0.001(4) 0.008(3)
C20 0.047(5) 0.038(4) 0.045(5) 0.009(4) 0.006(4) -0.007(4)
C21 0.045(5) 0.028(4) 0.040(5) -0.002(3) 0.007(4) -0.004(3)
C22 0.060(5) 0.046(5) 0.044(5) -0.002(4) 0.001(5) 0.008(4)
C23 0.050(6) 0.068(6) 0.048(5) -0.012(4) -0.014(5) 0.011(4)
C24 0.052(6) 0.072(6) 0.045(5) -0.016(4) -0.005(5) 0.007(5)
C25 0.040(4) 0.043(5) 0.038(4) -0.005(4) 0.009(4) 0.005(3)
C26 0.043(5) 0.050(5) 0.030(4) 0.002(4) 0.006(4) 0.013(4)
C27 0.038(4) 0.034(4) 0.032(4) -0.002(3) 0.006(4) 0.004(3)
C28 0.045(5) 0.014(3) 0.047(5) 0.002(3) -0.002(4) 0.002(3)
C29 0.048(5) 0.035(4) 0.045(5) -0.007(4) 0.002(4) -0.004(3)

loop_
_atom_type_symbol
_atom_type_description
_atom_type_scat_dispersion_real
_atom_type_scat_dispersion_imag
_atom_type_scat_source
C C 0.0181 0.0091 'International Tables Vol C Tables 4.2.6.8 and 6.1.1.4'
H H 0.0000 0.0000 'International Tables Vol C Tables 4.2.6.8 and 6.1.1.4'
N N 0.0311 0.0180 'International Tables Vol C Tables 4.2.6.8 and 6.1.1.4'
O O 0.0492 0.0322 'International Tables Vol C Tables 4.2.6.8 and 6.1.1.4'
Cu Cu -1.9646 0.5888 'International Tables Vol C Tables 4.2.6.8 and 6.1.1.4'

loop_
_geom_angle_atom_site_label_1
_geom_angle_atom_site_label_2
_geom_angle_atom_site_label_3
_geom_angle
_geom_angle_site_symmetry_1
_geom_angle_site_symmetry_3
_geom_angle_publ_flag
O2 Cu1 O5 179.5(3) . . ?
O2 Cu1 N2 89.7(2) . 3_344 ?
O5 Cu1 N2 90.8(3) . 3_344 ?
O2 Cu1 N1 90.7(2) . . ?
O5 Cu1 N1 88.9(3) . . ?
N2 Cu1 N1 178.6(3) 3_344 . ?
O2 Cu1 O4 102.71(17) . . ?
O5 Cu1 O4 77.29(17) . . ?
N2 Cu1 O4 92.5(2) 3_344 . ?
N1 Cu1 O4 88.8(2) . . ?
O2 Cu1 O1 76.96(17) . . ?
O5 Cu1 O1 103.03(17) . . ?
N2 Cu1 O1 89.3(2) 3_344 . ?
N1 Cu1 O1 89.4(2) . . ?
O4 Cu1 O1 178.2(2) . . ?
C7 O1 Cu1 110.3(4) . . ?
C7 O1 H1O 110.6 . . ?
Cu1 O1 H1O 110.9 . . ?
C8 O2 Cu1 121.8(4) . . ?
C15 O4 Cu1 109.4(4) . . ?
C15 O4 H4O 109.9 . . ?
Cu1 O4 H4O 110.1 . . ?
C16 O5 Cu1 121.4(4) . . ?
C17 N1 C21 116.1(7) . . ?
C17 N1 Cu1 121.8(5) . . ?
C21 N1 Cu1 121.8(5) . . ?
C28 N2 C27 117.0(7) . . ?
C28 N2 Cu1 120.2(5) . 3_355 ?
C27 N2 Cu1 121.4(5) . 3_355 ?
C6 C1 C2 118.2(8) . . ?
C6 C1 C7 121.1(7) . . ?
C2 C1 C7 120.6(7) . . ?
C3 C2 C1 120.3(8) . . ?
C3 C2 H2 119.8 . . ?
C1 C2 H2 119.8 . . ?
C2 C3 C4 120.7(9) . . ?
C2 C3 H3 119.6 . . ?
C4 C3 H3 119.6 . . ?
C5 C4 C3 118.8(9) . . ?
C5 C4 H4 120.6 . . ?
C3 C4 H4 120.6 . . ?
C6 C5 C4 120.5(9) . . ?
C6 C5 H5 119.8 . . ?
C4 C5 H5 119.8 . . ?
C5 C6 C1 121.4(9) . . ?
C5 C6 H6 119.3 . . ?
C1 C6 H6 119.3 . . ?
O1 C7 C1 111.9(6) . . ?
O1 C7 C8 109.4(5) . . ?
C1 C7 C8 109.9(5) . . ?
O1 C7 H7 108.5 . . ?
C1 C7 H7 108.5 . . ?
C8 C7 H7 108.5 . . ?
O3 C8 O2 124.6(6) . . ?
O3 C8 C7 115.6(6) . . ?
O2 C8 C7 119.8(5) . . ?
C14 C9 C10 118.2(7) . . ?
C14 C9 C15 121.8(7) . . ?
C10 C9 C15 120.0(7) . . ?
C11 C10 C9 121.0(8) . . ?
C11 C10 H10 119.5 . . ?
C9 C10 H10 119.5 . . ?
C10 C11 C12 119.8(8) . . ?
C10 C11 H11 120.1 . . ?
C12 C11 H11 120.1 . . ?
C13 C12 C11 120.9(8) . . ?
C13 C12 H12 119.5 . . ?
C11 C12 H12 119.5 . . ?
C12 C13 C14 119.4(8) . . ?
C12 C13 H13 120.3 . . ?
C14 C13 H13 120.3 . . ?
C9 C14 C13 120.7(7) . . ?
C9 C14 H14 119.6 . . ?
C13 C14 H14 119.6 . . ?
O4 C15 C9 111.6(6) . . ?
O4 C15 C16 110.4(5) . . ?
C9 C15 C16 111.2(5) . . ?
O4 C15 H15 107.8 . . ?
C9 C15 H15 107.8 . . ?
C16 C15 H15 107.8 . . ?
O6 C16 O5 127.2(6) . . ?
O6 C16 C15 114.7(6) . . ?
O5 C16 C15 118.1(6) . . ?
N1 C17 C18 122.7(7) . . ?
N1 C17 H17 118.6 . . ?
C18 C17 H17 118.6 . . ?
C17 C18 C19 121.2(7) . . ?
C17 C18 H18 119.4 . . ?
C19 C18 H18 119.4 . . ?
C18 C19 C20 115.5(7) . . ?
C18 C19 C22 123.3(7) . . ?
C20 C19 C22 121.2(7) . . ?
C21 C20 C19 119.8(7) . . ?
C21 C20 H20 120.1 . . ?
C19 C20 H20 120.1 . . ?
N1 C21 C20 124.5(7) . . ?
N1 C21 H21 117.8 . . ?
C20 C21 H21 117.8 . . ?
C23 C22 C19 114.9(7) . . ?
C23 C22 H22A 108.5 . . ?
C19 C22 H22A 108.5 . . ?
C23 C22 H22B 108.5 . . ?
C19 C22 H22B 108.5 . . ?
H22A C22 H22B 107.5 . . ?
C22 C23 C24 113.5(8) . . ?
C22 C23 H23A 108.9 . . ?
C24 C23 H23A 108.9 . . ?
C22 C23 H23B 108.9 . . ?
C24 C23 H23B 108.9 . . ?
H23A C23 H23B 107.7 . . ?
C25 C24 C23 115.3(8) . . ?
C25 C24 H24A 108.5 . . ?
C23 C24 H24A 108.5 . . ?
C25 C24 H24B 108.5 . . ?
C23 C24 H24B 108.5 . . ?
H24A C24 H24B 107.5 . . ?
C29 C25 C26 116.7(8) . . ?
C29 C25 C24 121.7(7) . . ?
C26 C25 C24 121.5(8) . . ?
C27 C26 C25 121.1(7) . . ?
C27 C26 H26 119.5 . . ?
C25 C26 H26 119.5 . . ?
N2 C27 C26 121.8(7) . . ?
N2 C27 H27 119.1 . . ?
C26 C27 H27 119.1 . . ?
N2 C28 C29 123.2(7) . . ?
N2 C28 H28 118.4 . . ?
C29 C28 H28 118.4 . . ?
C28 C29 C25 120.0(7) . . ?
C28 C29 H29 120.0 . . ?
C25 C29 H29 120.0 . . ?

loop_
_geom_bond_atom_site_label_1
_geom_bond_atom_site_label_2
_geom_bond_distance
_geom_bond_site_symmetry_2
_geom_bond_publ_flag
Cu1 O2 1.951(4) . ?
Cu1 O5 1.968(4) . ?
Cu1 N2 2.027(6) 3_344 ?
Cu1 N1 2.033(6) . ?
Cu1 O4 2.312(5) . ?
Cu1 O1 2.315(5) . ?
O1 C7 1.425(8) . ?
O1 H1O 0.8500 . ?
O2 C8 1.281(8) . ?
O3 C8 1.241(8) . ?
O4 C15 1.411(8) . ?
O4 H4O 0.8500 . ?
O5 C16 1.254(8) . ?
O6 C16 1.215(8) . ?
N1 C17 1.348(10) . ?
N1 C21 1.348(10) . ?
N2 C28 1.353(9) . ?
N2 C27 1.360(9) . ?
N2 Cu1 2.027(6) 3_355 ?
C1 C6 1.390(11) . ?
C1 C2 1.401(11) . ?
C1 C7 1.513(11) . ?
C2 C3 1.367(12) . ?
C2 H2 0.9500 . ?
C3 C4 1.407(14) . ?
C3 H3 0.9500 . ?
C4 C5 1.375(14) . ?
C4 H4 0.9500 . ?
C5 C6 1.374(13) . ?
C5 H5 0.9500 . ?
C6 H6 0.9500 . ?
C7 C8 1.549(10) . ?
C7 H7 1.0000 . ?
C9 C14 1.371(11) . ?
C9 C10 1.398(10) . ?
C9 C15 1.505(10) . ?
C10 C11 1.358(12) . ?
C10 H10 0.9500 . ?
C11 C12 1.365(14) . ?
C11 H11 0.9500 . ?
C12 C13 1.363(13) . ?
C12 H12 0.9500 . ?
C13 C14 1.386(11) . ?
C13 H13 0.9500 . ?
C14 H14 0.9500 . ?
C15 C16 1.593(9) . ?
C15 H15 1.0000 . ?
C17 C18 1.372(11) . ?
C17 H17 0.9500 . ?
C18 C19 1.390(11) . ?
C18 H18 0.9500 . ?
C19 C20 1.410(11) . ?
C19 C22 1.496(12) . ?
C20 C21 1.354(12) . ?
C20 H20 0.9500 . ?
C21 H21 0.9500 . ?
C22 C23 1.480(12) . ?
C22 H22A 0.9900 . ?
C22 H22B 0.9900 . ?
C23 C24 1.522(13) . ?
C23 H23A 0.9900 . ?
C23 H23B 0.9900 . ?
C24 C25 1.521(12) . ?
C24 H24A 0.9900 . ?
C24 H24B 0.9900 . ?
C25 C29 1.381(11) . ?
C25 C26 1.391(11) . ?
C26 C27 1.364(11) . ?
C26 H26 0.9500 . ?
C27 H27 0.9500 . ?
C28 C29 1.365(11) . ?
C28 H28 0.9500 . ?
C29 H29 0.9500 . ?

loop_
_geom_hbond_atom_site_label_D
_geom_hbond_atom_site_label_H
_geom_hbond_atom_site_label_A
_geom_hbond_distance_DH
_geom_hbond_distance_HA
_geom_hbond_distance_DA
_geom_hbond_angle_DHA
_geom_hbond_site_symmetry_A
O1 H1O O6 0.85 1.78 2.620(6) 167.7 4_535
O4 H4O O3 0.85 1.79 2.629(6) 168.2 4_445
C6 H6 O6 0.95 2.46 3.364(11) 158.4 1_655
C7 H7 O5 1.00 2.56 3.344(8) 135.3 4_535
C10 H10 O3 0.95 2.38 3.232(9) 149.3 1_455
C15 H15 O2 1.00 2.55 3.305(8) 132.6 4_445

loop_
_geom_torsion_atom_site_label_1
_geom_torsion_atom_site_label_2
_geom_torsion_atom_site_label_3
_geom_torsion_atom_site_label_4
_geom_torsion
_geom_torsion_site_symmetry_1
_geom_torsion_site_symmetry_2
_geom_torsion_site_symmetry_3
_geom_torsion_site_symmetry_4
_geom_torsion_publ_flag
O2 Cu1 O1 C7 -10.5(5) . . . . ?
O5 Cu1 O1 C7 170.0(5) . . . . ?
N2 Cu1 O1 C7 79.3(5) 3_344 . . . ?
N1 Cu1 O1 C7 -101.3(5) . . . . ?
O4 Cu1 O1 C7 -90(6) . . . . ?
O5 Cu1 O2 C8 102(33) . . . . ?
N2 Cu1 O2 C8 -77.1(6) 3_344 . . . ?
N1 Cu1 O2 C8 101.5(6) . . . . ?
O4 Cu1 O2 C8 -169.6(5) . . . . ?
O1 Cu1 O2 C8 12.3(5) . . . . ?
O2 Cu1 O4 C15 -166.3(4) . . . . ?
O5 Cu1 O4 C15 13.2(5) . . . . ?
N2 Cu1 O4 C15 103.5(5) 3_344 . . . ?
N1 Cu1 O4 C15 -75.9(5) . . . . ?
O1 Cu1 O4 C15 -87(6) . . . . ?
O2 Cu1 O5 C16 71(33) . . . . ?
N2 Cu1 O5 C16 -110.2(6) 3_344 . . . ?
N1 Cu1 O5 C16 71.2(6) . . . . ?
O4 Cu1 O5 C16 -17.8(6) . . . . ?
O1 Cu1 O5 C16 160.3(6) . . . . ?
O2 Cu1 N1 C17 46.2(6) . . . . ?
O5 Cu1 N1 C17 -133.8(6) . . . . ?
N2 Cu1 N1 C17 150(11) 3_344 . . . ?
O4 Cu1 N1 C17 -56.5(6) . . . . ?
O1 Cu1 N1 C17 123.2(6) . . . . ?
O2 Cu1 N1 C21 -140.3(6) . . . . ?
O5 Cu1 N1 C21 39.7(6) . . . . ?
N2 Cu1 N1 C21 -36(12) 3_344 . . . ?
O4 Cu1 N1 C21 117.0(6) . . . . ?
O1 Cu1 N1 C21 -63.4(6) . . . . ?
C6 C1 C2 C3 2.6(10) . . . . ?
C7 C1 C2 C3 179.5(7) . . . . ?
C1 C2 C3 C4 -1.3(12) . . . . ?
C2 C3 C4 C5 -0.6(13) . . . . ?
C3 C4 C5 C6 1.0(14) . . . . ?
C4 C5 C6 C1 0.4(13) . . . . ?
C2 C1 C6 C5 -2.2(10) . . . . ?
C7 C1 C6 C5 -179.0(7) . . . . ?
Cu1 O1 C7 C1 129.7(4) . . . . ?
Cu1 O1 C7 C8 7.7(7) . . . . ?
C6 C1 C7 O1 158.7(6) . . . . ?
C2 C1 C7 O1 -18.1(8) . . . . ?
C6 C1 C7 C8 -79.6(8) . . . . ?
C2 C1 C7 C8 103.6(7) . . . . ?
Cu1 O2 C8 O3 166.4(6) . . . . ?
Cu1 O2 C8 C7 -12.0(9) . . . . ?
O1 C7 C8 O3 -177.5(6) . . . . ?
C1 C7 C8 O3 59.3(8) . . . . ?
O1 C7 C8 O2 1.1(9) . . . . ?
C1 C7 C8 O2 -122.1(7) . . . . ?
C14 C9 C10 C11 -2.1(10) . . . . ?
C15 C9 C10 C11 178.0(6) . . . . ?
C9 C10 C11 C12 0.5(12) . . . . ?
C10 C11 C12 C13 1.4(13) . . . . ?
C11 C12 C13 C14 -1.7(12) . . . . ?
C10 C9 C14 C13 1.7(10) . . . . ?
C15 C9 C14 C13 -178.4(6) . . . . ?
C12 C13 C14 C9 0.1(11) . . . . ?
Cu1 O4 C15 C9 -132.6(4) . . . . ?
Cu1 O4 C15 C16 -8.3(7) . . . . ?
C14 C9 C15 O4 19.1(8) . . . . ?
C10 C9 C15 O4 -161.0(6) . . . . ?
C14 C9 C15 C16 -104.7(7) . . . . ?
C10 C9 C15 C16 75.2(8) . . . . ?
Cu1 O5 C16 O6 -161.5(7) . . . . ?
Cu1 O5 C16 C15 18.8(10) . . . . ?
O4 C15 C16 O6 175.6(7) . . . . ?
C9 C15 C16 O6 -59.9(9) . . . . ?
O4 C15 C16 O5 -4.7(10) . . . . ?
C9 C15 C16 O5 119.8(8) . . . . ?
C21 N1 C17 C18 -3.0(11) . . . . ?
Cu1 N1 C17 C18 170.8(6) . . . . ?
N1 C17 C18 C19 1.5(12) . . . . ?
C17 C18 C19 C20 1.4(11) . . . . ?
C17 C18 C19 C22 -178.5(8) . . . . ?
C18 C19 C20 C21 -2.6(11) . . . . ?
C22 C19 C20 C21 177.3(8) . . . . ?
C17 N1 C21 C20 1.7(12) . . . . ?
Cu1 N1 C21 C20 -172.1(7) . . . . ?
C19 C20 C21 N1 1.1(13) . . . . ?
C18 C19 C22 C23 61.7(11) . . . . ?
C20 C19 C22 C23 -118.2(9) . . . . ?
C19 C22 C23 C24 169.1(8) . . . . ?
C22 C23 C24 C25 57.5(12) . . . . ?
C23 C24 C25 C29 -88.5(11) . . . . ?
C23 C24 C25 C26 90.8(10) . . . . ?
C29 C25 C26 C27 -5.5(11) . . . . ?
C24 C25 C26 C27 175.1(7) . . . . ?
C28 N2 C27 C26 0.1(11) . . . . ?
Cu1 N2 C27 C26 -166.3(6) 3_355 . . . ?
C25 C26 C27 N2 3.8(11) . . . . ?
C27 N2 C28 C29 -2.1(11) . . . . ?
Cu1 N2 C28 C29 164.5(6) 3_355 . . . ?
N2 C28 C29 C25 0.2(12) . . . . ?
C26 C25 C29 C28 3.6(11) . . . . ?
C24 C25 C29 C28 -177.1(8) . . . . ?
